data_4085796
loop_
_publ_author_name
'Esteruelas, Miguel A.'
'Oliv\'an, Montserrat'
'V\'elez, Andrea'

_publ_section_title
;
 POP--Rhodium-Promoted C--H and B--H Bond Activation and C--B Bond
 Formation
;
_journal_issue 10
_journal_name_full Organometallics
_journal_page_first 1911
_journal_paper_doi 10.1021/acs.organomet.5b00176
_journal_volume 34
_journal_year 2015
_chemical_formula_sum 'C45 H55 F2 O P2 Rh'
_chemical_formula_weight 814.74
_chemical_name_systematic
; 
 ? 
;
_space_group_IT_number 11
_symmetry_cell_setting monoclinic
_symmetry_space_group_name_Hall '-P 2yb'
_symmetry_space_group_name_H-M 'P 1 21/m 1'
_atom_sites_solution_hydrogens geom
_atom_sites_solution_primary direct
_atom_sites_solution_secondary difmap
_audit_creation_method SHELXL-97
_cell_angle_alpha 90.00
_cell_angle_beta 114.51
_cell_angle_gamma 90.00
_cell_formula_units_Z 2
_cell_length_a 11.8677(4)
_cell_length_b 14.5318(5)
_cell_length_c 13.0100(5)
_cell_measurement_reflns_used 9860
_cell_measurement_temperature 100(2)
_cell_measurement_theta_max 28
_cell_measurement_theta_min 2
_cell_volume 2041.51(13)
_computing_cell_refinement 'APEX2 v2008.4-0, Bruker AXS'
_computing_data_collection 'APEX2 v2008.4-0, Bruker AXS'
_computing_data_reduction
;
  SAINT-Bruker integration program embedded in APEX2 v2008.4-0, Bruker AXS
;
_computing_molecular_graphics 'XP, SHELXTL v. 6.1 (Bruker, 2000)'
_computing_publication_material 'XCIF, SHELXTL v. 6.1 (Bruker, 2000)'
_computing_structure_refinement 'SHELXL-97 (Sheldrick, 1997)'
_computing_structure_solution 'SHELXS-97 (Sheldrick, 1990)'
_diffrn_ambient_temperature 100(2)
_diffrn_detector_area_resol_mean 8.26
_diffrn_measured_fraction_theta_full 0.996
_diffrn_measured_fraction_theta_max 0.951
_diffrn_measurement_device_type 'Bruker SMART APEX CCD system'
_diffrn_measurement_method '\w rotations with narrow frames'
_diffrn_radiation_monochromator graphite
_diffrn_radiation_source 'fine-focus sealed tube'
_diffrn_radiation_type MoK\a
_diffrn_radiation_wavelength 0.71073
_diffrn_reflns_av_R_equivalents 0.0249
_diffrn_reflns_av_sigmaI/netI 0.0217
_diffrn_reflns_limit_h_max 15
_diffrn_reflns_limit_h_min -15
_diffrn_reflns_limit_k_max 19
_diffrn_reflns_limit_k_min -19
_diffrn_reflns_limit_l_max 17
_diffrn_reflns_limit_l_min -16
_diffrn_reflns_number 24908
_diffrn_reflns_theta_full 27.50
_diffrn_reflns_theta_max 28.51
_diffrn_reflns_theta_min 1.72
_diffrn_standards_decay_% 'no decay'
_exptl_absorpt_coefficient_mu 0.539
_exptl_absorpt_correction_T_max 0.922
_exptl_absorpt_correction_T_min 0.822
_exptl_absorpt_correction_type multi-scan
_exptl_absorpt_process_details
;
Absorption correction performed with SADABS program. This is based on the
method of Blessing: Blessing, R. H., Acta Crystallogr., Sect. A 1995, 51, 33.

SADABS: Area-Detector Absorption Correction. Bruker-AXS 
within SAINT+ package, v. 6.1 (2000).
;
_exptl_crystal_colour orange
_exptl_crystal_density_diffrn 1.325
_exptl_crystal_density_method 'not measured'
_exptl_crystal_description 'irregular block'
_exptl_crystal_F_000 852
_exptl_crystal_size_max 0.24
_exptl_crystal_size_mid 0.20
_exptl_crystal_size_min 0.16
_refine_diff_density_max 0.605
_refine_diff_density_min -0.329
_refine_diff_density_rms 0.053
_refine_ls_extinction_method none
_refine_ls_goodness_of_fit_ref 1.025
_refine_ls_hydrogen_treatment constr
_refine_ls_matrix_type full
_refine_ls_number_parameters 290
_refine_ls_number_reflns 5113
_refine_ls_number_restraints 60
_refine_ls_restrained_S_all 1.020
_refine_ls_R_factor_all 0.0260
_refine_ls_R_factor_gt 0.0230
_refine_ls_shift/su_max 0.001
_refine_ls_shift/su_mean 0.000
_refine_ls_structure_factor_coef Fsqd
_refine_ls_weighting_details 'calc w=1/[\s^2^(Fo^2^)+(0.0305P)^2^+0.5751P] where P=(Fo^2^+2Fc^2^)/3'
_refine_ls_weighting_scheme calc
_refine_ls_wR_factor_gt 0.0564
_refine_ls_wR_factor_ref 0.0578
_reflns_number_gt 4726
_reflns_number_total 5113
_reflns_threshold_expression >2sigma(I)
_cod_data_source_file om5b00176_si_002.cif
_cod_data_source_block 6-enrique218
_cod_depositor_comments 'Adding full bibliography for 4085793--4085797.cif.'
_cod_original_cell_volume 2041.44(13)
_cod_original_sg_symbol_H-M P2(1)/m
_cod_database_code 4085796

loop_
_symmetry_equiv_pos_as_xyz
'x, y, z'
'-x, y+1/2, -z'
'-x, -y, -z'
'x, -y-1/2, z'

loop_
_atom_site_label
_atom_site_type_symbol
_atom_site_fract_x
_atom_site_fract_y
_atom_site_fract_z
_atom_site_U_iso_or_equiv
_atom_site_adp_type
_atom_site_occupancy
_atom_site_symmetry_multiplicity
_atom_site_calc_flag
_atom_site_refinement_flags
_atom_site_disorder_assembly
_atom_site_disorder_group
Rh1 Rh 0.864264(13) 0.7500 0.707886(11) 0.01485(5) Uani 1 2 d S . .
P1 P 0.83324(3) 0.59701(2) 0.68605(3) 0.01627(8) Uani 1 1 d . . .
O O 0.76173(12) 0.7500 0.52429(10) 0.0170(3) Uani 1 2 d S . .
F1 F 0.78021(11) 0.7500 0.91298(11) 0.0351(3) Uani 1 2 d S . .
F2 F 1.15285(11) 0.7500 0.86223(11) 0.0379(3) Uani 1 2 d S . .
C1 C 0.95917(18) 0.7500 0.87491(15) 0.0182(4) Uani 1 2 d S . .
C2 C 0.90749(19) 0.7500 0.95353(17) 0.0223(4) Uani 1 2 d S . .
C3 C 0.9715(2) 0.7500 1.06971(17) 0.0275(4) Uani 1 2 d S . .
H3 H 0.9285 0.7500 1.1172 0.033 Uiso 1 2 calc SR . .
C4 C 1.0992(2) 0.7500 1.11518(17) 0.0294(5) Uani 1 2 d S . .
H4 H 1.1456 0.7500 1.1948 0.035 Uiso 1 2 calc SR . .
C5 C 1.1591(2) 0.7500 1.04371(18) 0.0287(5) Uani 1 2 d S . .
H5 H 1.2470 0.7500 1.0731 0.034 Uiso 1 2 calc SR . .
C6 C 1.08784(19) 0.7500 0.92888(17) 0.0237(4) Uani 1 2 d S . .
C7 C 0.71000(13) 0.55363(10) 0.72625(13) 0.0240(3) Uani 1 1 d . . .
H7 H 0.7412 0.5623 0.8098 0.029 Uiso 1 1 calc R . .
C8 C 0.59554(15) 0.61396(12) 0.67264(18) 0.0422(4) Uani 1 1 d . . .
H8A H 0.5588 0.6052 0.5906 0.063 Uiso 1 1 calc R . .
H8B H 0.6189 0.6787 0.6902 0.063 Uiso 1 1 calc R . .
H8C H 0.5351 0.5969 0.7027 0.063 Uiso 1 1 calc R . .
C9 C 0.67497(15) 0.45194(10) 0.70323(15) 0.0323(4) Uani 1 1 d . . .
H9A H 0.6120 0.4367 0.7309 0.048 Uiso 1 1 calc R . .
H9B H 0.7486 0.4138 0.7423 0.048 Uiso 1 1 calc R . .
H9C H 0.6419 0.4402 0.6218 0.048 Uiso 1 1 calc R . .
C10 C 0.95216(13) 0.50570(10) 0.73534(12) 0.0227(3) Uani 1 1 d . . .
H10 H 0.9124 0.4457 0.7020 0.027 Uiso 1 1 calc R . .
C11 C 1.00389(15) 0.49880(11) 0.86415(13) 0.0316(3) Uani 1 1 d . . .
H11A H 1.0696 0.4523 0.8909 0.047 Uiso 1 1 calc R . .
H11B H 0.9374 0.4812 0.8863 0.047 Uiso 1 1 calc R . .
H11C H 1.0378 0.5585 0.8977 0.047 Uiso 1 1 calc R . .
C12 C 1.05508(15) 0.52549(12) 0.69720(15) 0.0357(4) Uani 1 1 d . . .
H12A H 1.0960 0.5835 0.7308 0.054 Uiso 1 1 calc R . .
H12B H 1.0197 0.5304 0.6147 0.054 Uiso 1 1 calc R . .
H12C H 1.1157 0.4753 0.7217 0.054 Uiso 1 1 calc R . .
C13 C 0.76610(12) 0.58644(9) 0.53173(11) 0.0173(3) Uani 1 1 d . . .
C14 C 0.74521(12) 0.50189(9) 0.47568(12) 0.0204(3) Uani 1 1 d . . .
H14 H 0.7680 0.4466 0.5184 0.025 Uiso 1 1 calc R . .
C15 C 0.69196(13) 0.49737(9) 0.35911(12) 0.0212(3) Uani 1 1 d . . .
H15 H 0.6784 0.4394 0.3222 0.025 Uiso 1 1 calc R . .
C16 C 0.65843(12) 0.57744(10) 0.29632(11) 0.0191(3) Uani 1 1 d . . .
H16 H 0.6200 0.5736 0.2162 0.023 Uiso 1 1 calc R . .
C17 C 0.67968(11) 0.66398(9) 0.34783(11) 0.0162(2) Uani 1 1 d . . .
C18 C 0.73389(11) 0.66622(8) 0.46503(11) 0.0154(2) Uani 1 1 d . . .
C19 C 0.64382(17) 0.7500 0.27444(15) 0.0169(4) Uani 1 2 d S . .
C20 C 0.50266(18) 0.7500 0.20383(17) 0.0227(4) Uani 1 2 d S . .
H20A H 0.4782 0.8070 0.1598 0.034 Uiso 0.50 1 d PR . .
H20B H 0.4603 0.7500 0.2543 0.034 Uiso 1 2 d SR . .
H20C H 0.4796 0.6971 0.1524 0.034 Uiso 0.50 1 d PR . .
C21 C 0.7112(2) 0.7500 0.19527(17) 0.0236(4) Uani 1 2 d S . .
H21A H 0.6911 0.6934 0.1502 0.035 Uiso 0.50 1 d PR . .
H21B H 0.8009 0.7500 0.2405 0.035 Uiso 1 2 d SR . .
H21C H 0.6845 0.8034 0.1448 0.035 Uiso 0.50 1 d PR . .
C34 C 0.2308(2) 0.7500 0.64023(19) 0.0301(5) Uani 1 2 d S . .
H34 H 0.2741 0.7500 0.7202 0.036 Uiso 1 2 calc SR . .
C35 C 0.1029(2) 0.7500 0.59082(19) 0.0306(5) Uani 1 2 d S . .
H35 H 0.0578 0.7500 0.6365 0.037 Uiso 1 2 calc SR . .
C36 C 0.0415(2) 0.7500 0.4752(2) 0.0373(5) Uani 1 2 d S . .
H36 H -0.0465 0.7500 0.4411 0.045 Uiso 1 2 calc SR . .
C37 C 0.1059(2) 0.7500 0.4074(2) 0.0356(5) Uani 1 2 d S . .
H37 H 0.0623 0.7500 0.3275 0.043 Uiso 1 2 calc SR . .
C38 C 0.2335(2) 0.7500 0.4566(2) 0.0309(5) Uani 1 2 d S . .
H38 H 0.2783 0.7500 0.4108 0.037 Uiso 1 2 calc SR . .
C39 C 0.2960(2) 0.7500 0.5730(2) 0.0324(5) Uani 1 2 d S . .
H39 H 0.3840 0.7500 0.6071 0.039 Uiso 1 2 calc SR . .
C40 C 0.6100(11) 0.4539(13) 0.0259(11) 0.053(3) Uani 0.50 1 d PU . 1
H40 H 0.6857 0.4220 0.0443 0.064 Uiso 0.50 1 calc PR . 1
C41 C 0.5189(19) 0.4162(6) 0.0501(7) 0.051(3) Uani 0.50 1 d PU A 1
H41 H 0.5320 0.3574 0.0849 0.062 Uiso 0.50 1 calc PR A 1
C42 C 0.4086(15) 0.4605(13) 0.0257(10) 0.051(3) Uani 0.50 1 d PU . 1
H42 H 0.3464 0.4331 0.0437 0.061 Uiso 0.50 1 calc PR . 1
C43 C 0.6118(9) 0.4943(15) -0.0034(11) 0.054(3) Uani 0.50 1 d PU . 2
H43 H 0.6907 0.4907 -0.0057 0.065 Uiso 0.50 1 calc PR . 2
C44 C 0.5743(17) 0.4235(9) 0.0443(8) 0.056(3) Uani 0.50 1 d PU B 2
H44 H 0.6260 0.3714 0.0740 0.067 Uiso 0.50 1 calc PR B 2
C45 C 0.461(2) 0.4291(10) 0.0484(8) 0.055(3) Uani 0.50 1 d PU . 2
H45 H 0.4334 0.3811 0.0817 0.066 Uiso 0.50 1 calc PR . 2

loop_
_atom_site_aniso_label
_atom_site_aniso_U_11
_atom_site_aniso_U_22
_atom_site_aniso_U_33
_atom_site_aniso_U_23
_atom_site_aniso_U_13
_atom_site_aniso_U_12
Rh1 0.01459(8) 0.01661(8) 0.01216(7) 0.000 0.00438(6) 0.000
P1 0.01622(16) 0.01699(17) 0.01507(16) 0.00254(12) 0.00598(13) 0.00067(12)
O 0.0215(7) 0.0135(6) 0.0133(6) 0.000 0.0044(5) 0.000
F1 0.0225(6) 0.0601(9) 0.0258(7) 0.000 0.0132(5) 0.000
F2 0.0188(6) 0.0725(10) 0.0225(6) 0.000 0.0087(5) 0.000
C1 0.0213(9) 0.0170(9) 0.0155(9) 0.000 0.0068(7) 0.000
C2 0.0225(10) 0.0243(10) 0.0199(9) 0.000 0.0087(8) 0.000
C3 0.0370(12) 0.0296(11) 0.0189(10) 0.000 0.0145(9) 0.000
C4 0.0379(12) 0.0298(11) 0.0141(9) 0.000 0.0044(9) 0.000
C5 0.0223(10) 0.0355(12) 0.0204(10) 0.000 0.0011(8) 0.000
C6 0.0221(10) 0.0303(11) 0.0186(9) 0.000 0.0084(8) 0.000
C7 0.0245(7) 0.0249(7) 0.0270(7) 0.0012(6) 0.0151(6) -0.0027(6)
C8 0.0270(8) 0.0293(9) 0.0787(14) 0.0060(9) 0.0302(9) 0.0010(7)
C9 0.0331(8) 0.0242(8) 0.0469(10) 0.0035(7) 0.0239(8) -0.0046(6)
C10 0.0209(7) 0.0209(7) 0.0240(7) 0.0055(5) 0.0070(6) 0.0042(5)
C11 0.0320(8) 0.0284(8) 0.0251(8) 0.0092(6) 0.0025(7) 0.0029(6)
C12 0.0252(8) 0.0408(9) 0.0442(10) 0.0110(8) 0.0174(7) 0.0112(7)
C13 0.0161(6) 0.0183(6) 0.0168(6) 0.0008(5) 0.0062(5) 0.0001(5)
C14 0.0212(7) 0.0160(6) 0.0230(7) 0.0014(5) 0.0080(6) 0.0003(5)
C15 0.0222(7) 0.0167(6) 0.0241(7) -0.0052(5) 0.0091(6) -0.0017(5)
C16 0.0185(6) 0.0214(7) 0.0164(6) -0.0028(5) 0.0062(5) -0.0006(5)
C17 0.0134(6) 0.0185(6) 0.0162(6) -0.0004(5) 0.0055(5) -0.0004(5)
C18 0.0140(6) 0.0145(6) 0.0175(6) -0.0022(5) 0.0064(5) -0.0009(4)
C19 0.0174(9) 0.0183(9) 0.0133(8) 0.000 0.0047(7) 0.000
C20 0.0187(9) 0.0229(10) 0.0193(9) 0.000 0.0007(8) 0.000
C21 0.0294(11) 0.0249(10) 0.0187(9) 0.000 0.0121(8) 0.000
C34 0.0386(12) 0.0204(10) 0.0261(11) 0.000 0.0084(10) 0.000
C35 0.0369(12) 0.0304(11) 0.0300(11) 0.000 0.0193(10) 0.000
C36 0.0265(12) 0.0540(15) 0.0313(12) 0.000 0.0118(10) 0.000
C37 0.0385(13) 0.0446(14) 0.0248(11) 0.000 0.0141(10) 0.000
C38 0.0398(13) 0.0209(10) 0.0417(13) 0.000 0.0266(11) 0.000
C39 0.0242(11) 0.0203(10) 0.0485(14) 0.000 0.0109(10) 0.000
C40 0.042(4) 0.070(9) 0.037(6) -0.027(5) 0.006(3) 0.004(5)
C41 0.061(7) 0.052(3) 0.029(3) -0.016(2) 0.006(6) -0.008(6)
C42 0.050(5) 0.072(7) 0.030(5) -0.023(4) 0.017(4) -0.021(5)
C43 0.041(3) 0.085(9) 0.033(6) -0.028(6) 0.012(4) -0.010(5)
C44 0.057(7) 0.064(6) 0.032(4) -0.022(4) 0.004(5) 0.006(5)
C45 0.064(8) 0.069(7) 0.030(3) -0.019(4) 0.016(6) -0.021(6)

loop_
_atom_type_symbol
_atom_type_description
_atom_type_scat_dispersion_real
_atom_type_scat_dispersion_imag
_atom_type_scat_source
C C 0.0033 0.0016 'International Tables Vol C Tables 4.2.6.8 and 6.1.1.4'
H H 0.0000 0.0000 'International Tables Vol C Tables 4.2.6.8 and 6.1.1.4'
O O 0.0106 0.0060 'International Tables Vol C Tables 4.2.6.8 and 6.1.1.4'
F F 0.0171 0.0103 'International Tables Vol C Tables 4.2.6.8 and 6.1.1.4'
P P 0.1023 0.0942 'International Tables Vol C Tables 4.2.6.8 and 6.1.1.4'
Rh Rh -1.1178 0.9187 'International Tables Vol C Tables 4.2.6.8 and 6.1.1.4'

loop_
_geom_angle_atom_site_label_1
_geom_angle_atom_site_label_2
_geom_angle_atom_site_label_3
_geom_angle
_geom_angle_site_symmetry_1
_geom_angle_site_symmetry_3
C1 Rh1 O 179.45(6) . .
C1 Rh1 P1 97.273(11) . .
O Rh1 P1 82.782(10) . .
C1 Rh1 P1 97.273(11) . 4_575
O Rh1 P1 82.781(10) . 4_575
P1 Rh1 P1 161.611(18) . 4_575
C13 P1 C10 104.01(6) . .
C13 P1 C7 104.17(6) . .
C10 P1 C7 103.65(7) . .
C13 P1 Rh1 101.24(4) . .
C10 P1 Rh1 127.15(5) . .
C7 P1 Rh1 113.99(5) . .
C18 O C18 120.09(14) . 4_575
C18 O Rh1 119.82(7) . .
C18 O Rh1 119.82(7) 4_575 .
C6 C1 C2 110.77(17) . .
C6 C1 Rh1 123.83(14) . .
C2 C1 Rh1 125.40(15) . .
F1 C2 C3 115.87(18) . .
F1 C2 C1 117.73(17) . .
C3 C2 C1 126.40(19) . .
C4 C3 C2 118.5(2) . .
C4 C3 H3 120.8 . .
C2 C3 H3 120.8 . .
C3 C4 C5 119.40(19) . .
C3 C4 H4 120.3 . .
C5 C4 H4 120.3 . .
C6 C5 C4 118.2(2) . .
C6 C5 H5 120.9 . .
C4 C5 H5 120.9 . .
C5 C6 F2 115.44(18) . .
C5 C6 C1 126.79(19) . .
F2 C6 C1 117.77(17) . .
C8 C7 C9 110.38(13) . .
C8 C7 P1 109.46(10) . .
C9 C7 P1 117.04(10) . .
C8 C7 H7 106.4 . .
C9 C7 H7 106.4 . .
P1 C7 H7 106.4 . .
C7 C8 H8A 109.5 . .
C7 C8 H8B 109.5 . .
H8A C8 H8B 109.5 . .
C7 C8 H8C 109.5 . .
H8A C8 H8C 109.5 . .
H8B C8 H8C 109.5 . .
C7 C9 H9A 109.5 . .
C7 C9 H9B 109.5 . .
H9A C9 H9B 109.5 . .
C7 C9 H9C 109.5 . .
H9A C9 H9C 109.5 . .
H9B C9 H9C 109.5 . .
C12 C10 C11 110.94(13) . .
C12 C10 P1 110.58(10) . .
C11 C10 P1 109.20(10) . .
C12 C10 H10 108.7 . .
C11 C10 H10 108.7 . .
P1 C10 H10 108.7 . .
C10 C11 H11A 109.5 . .
C10 C11 H11B 109.5 . .
H11A C11 H11B 109.5 . .
C10 C11 H11C 109.5 . .
H11A C11 H11C 109.5 . .
H11B C11 H11C 109.5 . .
C10 C12 H12A 109.5 . .
C10 C12 H12B 109.5 . .
H12A C12 H12B 109.5 . .
C10 C12 H12C 109.5 . .
H12A C12 H12C 109.5 . .
H12B C12 H12C 109.5 . .
C14 C13 C18 117.39(12) . .
C14 C13 P1 123.20(10) . .
C18 C13 P1 119.42(10) . .
C15 C14 C13 121.06(13) . .
C15 C14 H14 119.5 . .
C13 C14 H14 119.5 . .
C14 C15 C16 119.82(12) . .
C14 C15 H15 120.1 . .
C16 C15 H15 120.1 . .
C15 C16 C17 121.57(12) . .
C15 C16 H16 119.2 . .
C17 C16 H16 119.2 . .
C18 C17 C16 117.20(12) . .
C18 C17 C19 123.46(12) . .
C16 C17 C19 119.34(12) . .
C17 C18 C13 122.91(11) . .
C17 C18 O 121.30(11) . .
C13 C18 O 115.78(11) . .
C17 C19 C17 110.37(15) 4_575 .
C17 C19 C20 109.01(10) 4_575 .
C17 C19 C20 109.01(10) . .
C17 C19 C21 109.32(10) 4_575 .
C17 C19 C21 109.32(10) . .
C20 C19 C21 109.78(15) . .
C19 C20 H20A 109.5 . .
C19 C20 H20B 109.5 . .
H20A C20 H20B 106.4 . .
C19 C20 H20C 109.5 . .
H20A C20 H20C 109.5 . .
H20B C20 H20C 112.5 . .
C19 C21 H21A 109.5 . .
C19 C21 H21B 109.5 . .
H21A C21 H21B 107.1 . .
C19 C21 H21C 109.5 . .
H21A C21 H21C 109.5 . .
H21B C21 H21C 111.8 . .
C35 C34 C39 120.0(2) . .
C35 C34 H34 120.0 . .
C39 C34 H34 120.0 . .
C36 C35 C34 119.4(2) . .
C36 C35 H35 120.3 . .
C34 C35 H35 120.3 . .
C35 C36 C37 121.0(2) . .
C35 C36 H36 119.5 . .
C37 C36 H36 119.5 . .
C38 C37 C36 119.6(2) . .
C38 C37 H37 120.2 . .
C36 C37 H37 120.2 . .
C37 C38 C39 119.8(2) . .
C37 C38 H38 120.1 . .
C39 C38 H38 120.1 . .
C38 C39 C34 120.3(2) . .
C38 C39 H39 119.9 . .
C34 C39 H39 119.9 . .
C41 C40 C42 119.4(9) . 3_665
C41 C40 H40 120.3 . .
C42 C40 H40 120.3 3_665 .
C40 C41 C42 122.1(8) . .
C40 C41 H41 119.0 . .
C42 C41 H41 119.0 . .
C41 C42 C40 118.6(9) . 3_665
C41 C42 H42 120.7 . .
C40 C42 H42 120.7 3_665 .
C44 C43 C45 122.1(9) . 3_665
C44 C43 H43 118.9 . .
C45 C43 H43 118.9 3_665 .
C45 C44 C43 118.9(10) . .
C45 C44 H44 120.6 . .
C43 C44 H44 120.6 . .
C44 C45 C43 119.0(10) . 3_665
C44 C45 H45 120.5 . .
C43 C45 H45 120.5 3_665 .

loop_
_geom_bond_atom_site_label_1
_geom_bond_atom_site_label_2
_geom_bond_distance
_geom_bond_site_symmetry_2
Rh1 C1 1.9898(19) .
Rh1 O 2.1850(13) .
Rh1 P1 2.2521(3) .
Rh1 P1 2.2521(3) 4_575
P1 C13 1.8335(13) .
P1 C10 1.8474(14) .
P1 C7 1.8560(14) .
O C18 1.4051(13) .
O C18 1.4051(13) 4_575
F1 C2 1.378(2) .
F2 C6 1.379(2) .
C1 C6 1.391(3) .
C1 C2 1.394(3) .
C2 C3 1.382(3) .
C3 C4 1.379(3) .
C3 H3 0.9500 .
C4 C5 1.386(3) .
C4 H4 0.9500 .
C5 C6 1.378(3) .
C5 H5 0.9500 .
C7 C8 1.521(2) .
C7 C9 1.531(2) .
C7 H7 1.0000 .
C8 H8A 0.9800 .
C8 H8B 0.9800 .
C8 H8C 0.9800 .
C9 H9A 0.9800 .
C9 H9B 0.9800 .
C9 H9C 0.9800 .
C10 C12 1.524(2) .
C10 C11 1.530(2) .
C10 H10 1.0000 .
C11 H11A 0.9800 .
C11 H11B 0.9800 .
C11 H11C 0.9800 .
C12 H12A 0.9800 .
C12 H12B 0.9800 .
C12 H12C 0.9800 .
C13 C14 1.3974(18) .
C13 C18 1.4029(18) .
C14 C15 1.3815(19) .
C14 H14 0.9500 .
C15 C16 1.3820(19) .
C15 H15 0.9500 .
C16 C17 1.3978(18) .
C16 H16 0.9500 .
C17 C18 1.3877(18) .
C17 C19 1.5226(16) .
C19 C17 1.5226(16) 4_575
C19 C20 1.541(3) .
C19 C21 1.544(3) .
C20 H20A 0.9800 .
C20 H20B 0.9781 .
C20 H20C 0.9800 .
C21 H21A 0.9800 .
C21 H21B 0.9789 .
C21 H21C 0.9800 .
C34 C35 1.382(3) .
C34 C39 1.388(3) .
C34 H34 0.9500 .
C35 C36 1.373(3) .
C35 H35 0.9500 .
C36 C37 1.386(3) .
C36 H36 0.9500 .
C37 C38 1.378(3) .
C37 H37 0.9500 .
C38 C39 1.382(3) .
C38 H38 0.9500 .
C39 H39 0.9500 .
C40 C41 1.361(10) .
C40 C42 1.387(11) 3_665
C40 H40 0.9500 .
C41 C42 1.372(10) .
C41 H41 0.9500 .
C42 C40 1.387(11) 3_665
C42 H42 0.9500 .
C43 C44 1.367(11) .
C43 C45 1.383(11) 3_665
C43 H43 0.9500 .
C44 C45 1.367(9) .
C44 H44 0.9500 .
C45 C43 1.383(11) 3_665
C45 H45 0.9500 .
